data_4103313
loop_
_publ_author_name
'James C. Griffith'
'Kevin M. Jones'
'Sylvain Picon'
'Michael J. Rawling'
'Benson M. Kariuki'
'Matthew Campbell'
'Nicholas C. O. Tomkinson'

_publ_contact_author
;
B. Kariuki,
School of Chemistry,
Cardiff University,
Main Building
Park Place
Cardiff
CF10 3AT
;
_publ_contact_author_email kariukib@cardiff.ac.uk
_publ_section_title
;
 Alkene Syn Dihydroxylation with Malonoyl Peroxides
;
_journal_name_full 'Journal of the American Chemical Society'
_journal_page_first 14409
_journal_page_last 14411
_journal_paper_doi 10.1021/ja1066674
_journal_volume 132
_journal_year 2010
_chemical_formula_moiety 'C5 H4 O4'
_chemical_formula_sum 'C5 H4 O4'
_chemical_formula_weight 128.08
_chemical_name_systematic
;
 ?
;
_space_group_IT_number 63
_symmetry_cell_setting orthorhombic
_symmetry_space_group_name_Hall '-C 2c 2'
_symmetry_space_group_name_H-M 'C m c m'
_atom_sites_solution_hydrogens geom
_atom_sites_solution_primary direct
_atom_sites_solution_secondary difmap
_audit_creation_method SHELXL-97
_cell_angle_alpha 90.00
_cell_angle_beta 90.00
_cell_angle_gamma 90.00
_cell_formula_units_Z 4
_cell_length_a 9.7170(10)
_cell_length_b 9.2110(9)
_cell_length_c 6.0350(5)
_cell_measurement_reflns_used 306
_cell_measurement_temperature 150(2)
_cell_measurement_theta_max 27.49
_cell_measurement_theta_min 3.05
_cell_volume 540.15(9)
_computing_cell_refinement 'HKL Scalepack (Otwinowski & Minor 1997)'
_computing_data_collection 'Collect (Nonius BV, 1997-2000)'
_computing_data_reduction 'HKL Denzo and Scalepack (Otwinowski & Minor 1997'
_computing_molecular_graphics 'Ortep-99 for Windows (Farrugia, 1995)'
_computing_publication_material 'WinGX publication routines (Farrugia, 1995)'
_computing_structure_refinement 'SHELXL-97 (Sheldrick, 1997)'
_computing_structure_solution 'Sir-92 (A. Altomare et al., 1992)'
_diffrn_ambient_temperature 150(2)
_diffrn_measured_fraction_theta_full 0.997
_diffrn_measured_fraction_theta_max 0.997
_diffrn_measurement_device_type 'Nonius KappaCCD'
_diffrn_measurement_method 'CCD scans'
_diffrn_radiation_monochromator graphite
_diffrn_radiation_source 'fine-focus sealed tube'
_diffrn_radiation_type MoK\a
_diffrn_radiation_wavelength 0.71073
_diffrn_reflns_av_R_equivalents 0.0374
_diffrn_reflns_av_sigmaI/netI 0.0398
_diffrn_reflns_limit_h_max 12
_diffrn_reflns_limit_h_min -8
_diffrn_reflns_limit_k_max 11
_diffrn_reflns_limit_k_min -11
_diffrn_reflns_limit_l_max 7
_diffrn_reflns_limit_l_min -6
_diffrn_reflns_number 1321
_diffrn_reflns_theta_full 27.49
_diffrn_reflns_theta_max 27.49
_diffrn_reflns_theta_min 3.05
_exptl_absorpt_coefficient_mu 0.141
_exptl_absorpt_correction_T_max 0.9590
_exptl_absorpt_correction_T_min 0.9590
_exptl_absorpt_correction_type empirical
_exptl_absorpt_process_details Denzo/Scalepack
_exptl_crystal_colour colourless
_exptl_crystal_density_diffrn 1.575
_exptl_crystal_density_method 'not measured'
_exptl_crystal_description block
_exptl_crystal_F_000 264
_exptl_crystal_size_max 0.30
_exptl_crystal_size_mid 0.30
_exptl_crystal_size_min 0.30
_refine_diff_density_max 0.274
_refine_diff_density_min -0.142
_refine_diff_density_rms 0.041
_refine_ls_extinction_coef 0.060(13)
_refine_ls_extinction_expression Fc^*^=kFc[1+0.001xFc^2^\l^3^/sin(2\q)]^-1/4^
_refine_ls_extinction_method SHELXL
_refine_ls_goodness_of_fit_ref 1.105
_refine_ls_hydrogen_treatment refall
_refine_ls_matrix_type full
_refine_ls_number_parameters 34
_refine_ls_number_reflns 360
_refine_ls_number_restraints 0
_refine_ls_restrained_S_all 1.105
_refine_ls_R_factor_all 0.0390
_refine_ls_R_factor_gt 0.0324
_refine_ls_shift/su_max 0.000
_refine_ls_shift/su_mean 0.000
_refine_ls_structure_factor_coef Fsqd
_refine_ls_weighting_details 'calc w=1/[\s^2^(Fo^2^)+(0.0393P)^2^+0.1237P] where P=(Fo^2^+2Fc^2^)/3'
_refine_ls_weighting_scheme calc
_refine_ls_wR_factor_gt 0.0807
_refine_ls_wR_factor_ref 0.0851
_reflns_number_gt 306
_reflns_number_total 360
_reflns_threshold_expression >2sigma(I)
_cod_data_source_file ja1066674_si_002.cif
_cod_data_source_block nct0808t
_cod_database_code 4103313

loop_
_symmetry_equiv_pos_as_xyz
'x, y, z'
'-x, -y, z+1/2'
'x, -y, -z'
'-x, y, -z+1/2'
'x+1/2, y+1/2, z'
'-x+1/2, -y+1/2, z+1/2'
'x+1/2, -y+1/2, -z'
'-x+1/2, y+1/2, -z+1/2'
'-x, -y, -z'
'x, y, -z-1/2'
'-x, y, z'
'x, -y, z-1/2'
'-x+1/2, -y+1/2, -z'
'x+1/2, y+1/2, -z-1/2'
'-x+1/2, y+1/2, z'
'x+1/2, -y+1/2, z-1/2'

loop_
_atom_site_label
_atom_site_type_symbol
_atom_site_fract_x
_atom_site_fract_y
_atom_site_fract_z
_atom_site_U_iso_or_equiv
_atom_site_adp_type
_atom_site_occupancy
_atom_site_symmetry_multiplicity
_atom_site_calc_flag
_atom_site_refinement_flags
C1 C 0.62060(15) 0.59402(17) 0.2500 0.0252(4) Uani 1 2 d S
C2 C 0.5000 0.6872(2) 0.2500 0.0221(5) Uani 1 4 d S
C3 C 0.5000 0.83336(17) 0.1293(3) 0.0321(5) Uani 1 2 d S
O1 O 0.57593(12) 0.45063(12) 0.2500 0.0325(4) Uani 1 2 d S
O2 O 0.74129(11) 0.61697(14) 0.2500 0.0366(4) Uani 1 2 d S
H1 H 0.5849(14) 0.8520(13) 0.048(2) 0.043(4) Uiso 1 1 d .

loop_
_atom_site_aniso_label
_atom_site_aniso_U_11
_atom_site_aniso_U_22
_atom_site_aniso_U_33
_atom_site_aniso_U_23
_atom_site_aniso_U_13
_atom_site_aniso_U_12
C1 0.0280(9) 0.0315(9) 0.0162(8) 0.000 0.000 0.0054(6)
C2 0.0217(11) 0.0233(11) 0.0213(10) 0.000 0.000 0.000
C3 0.0300(9) 0.0257(9) 0.0407(10) 0.0076(7) 0.000 0.000
O1 0.0404(8) 0.0282(7) 0.0289(7) 0.000 0.000 0.0079(5)
O2 0.0230(7) 0.0530(9) 0.0340(7) 0.000 0.000 0.0069(5)

loop_
_atom_type_symbol
_atom_type_description
_atom_type_scat_dispersion_real
_atom_type_scat_dispersion_imag
_atom_type_scat_source
C C 0.0033 0.0016 'International Tables Vol C Tables 4.2.6.8 and 6.1.1.4'
H H 0.0000 0.0000 'International Tables Vol C Tables 4.2.6.8 and 6.1.1.4'
O O 0.0106 0.0060 'International Tables Vol C Tables 4.2.6.8 and 6.1.1.4'

loop_
_geom_angle_atom_site_label_1
_geom_angle_atom_site_label_2
_geom_angle_atom_site_label_3
_geom_angle
_geom_angle_site_symmetry_1
_geom_angle_site_symmetry_3
O2 C1 O1 118.41(14) . .
O2 C1 C2 133.56(16) . .
O1 C1 C2 108.03(13) . .
C1 C2 C1 107.56(19) 11_655 .
C1 C2 C3 121.31(7) 11_655 10_556
C1 C2 C3 121.31(7) . 10_556
C1 C2 C3 121.31(7) 11_655 .
C1 C2 C3 121.31(7) . .
C3 C2 C3 56.82(16) 10_556 .
C3 C3 C2 61.59(8) 10_556 .
C3 C3 H1 120.2(8) 10_556 .
C2 C3 H1 113.2(8) . .
C1 O1 O1 108.19(8) . 11_655

loop_
_geom_bond_atom_site_label_1
_geom_bond_atom_site_label_2
_geom_bond_distance
_geom_bond_site_symmetry_2
C1 O2 1.1917(19) .
C1 O1 1.3903(19) .
C1 C2 1.4525(19) .
C2 C1 1.453(2) 11_655
C2 C3 1.531(2) 10_556
C2 C3 1.531(2) .
C3 C3 1.456(4) 10_556
C3 H1 0.974(14) .
O1 O1 1.476(2) 11_655
